data_2242763
loop_
_publ_author_name
'Kansiz, Sevgi'
'Macit, Mustafa'
'Dege, Necmi'
'Pavlenko, Vadim A.'

_publ_section_title
;
 Crystal structure and Hirshfeld surface analysis of
 (<i>E</i>)-2,4-di-<i>tert</i>-butyl-6-[(3-chloro-4-methylphenylimino)methyl]phenol
;
_journal_coeditor_code XU5948
_journal_issue 12
_journal_name_full 'Acta Crystallographica Section E'
_journal_page_first 1887
_journal_page_last 1890
_journal_paper_doi 10.1107/S2056989018016377
_journal_volume 74
_journal_year 2018
_chemical_formula_iupac 'C22 H28 Cl N O'
_chemical_formula_moiety 'C22 H28 Cl N O'
_chemical_formula_sum 'C22 H28 Cl N O'
_chemical_formula_weight 357.90
_chemical_name_systematic (<i>E</i>)-2,4-di-<i>tert</i>-butyl-6-[(3-chloro-4-methylphenylimino)methyl]phenol
_space_group_crystal_system monoclinic
_space_group_IT_number 11
_space_group_name_Hall '-P 2yb'
_space_group_name_H-M_alt 'P 1 21/m 1'
_symmetry_space_group_name_Hall '-P 2yb'
_symmetry_space_group_name_H-M 'P 1 21/m 1'
_atom_sites_solution_hydrogens mixed
_audit_creation_method SHELXL-2017/1
_cell_angle_alpha 90
_cell_angle_beta 93.425(7)
_cell_angle_gamma 90
_cell_formula_units_Z 2
_cell_length_a 9.6753(10)
_cell_length_b 7.0072(6)
_cell_length_c 15.3749(13)
_cell_measurement_reflns_used 5548
_cell_measurement_temperature 296(2)
_cell_measurement_theta_max 30.71
_cell_measurement_theta_min 2.11
_cell_volume 1040.51(17)
_computing_cell_refinement
;
X-AREA (Stoe & Cie, 2002)
;
_computing_data_collection
;
X-AREA (Stoe & Cie, 2002)
;
_computing_data_reduction
;
X-RED (Stoe & Cie, 2002)
;
_computing_molecular_graphics
;
ORTEP-3 for Windows (Farrugia, 2012)
;
_computing_publication_material
;
WinGX (Farrugia, 2012) and PLATON (Spek, 2009)
;
_computing_structure_refinement
;
<i>SHELXL2017/1</i> (Sheldrick, 2015b)
;
_computing_structure_solution
;
<i>SHELXLXT</i> (Sheldrick, 2015a)
;
_diffrn_ambient_temperature 296(2)
_diffrn_detector_area_resol_mean 6.67
_diffrn_measured_fraction_theta_full 0.984
_diffrn_measured_fraction_theta_max 0.986
_diffrn_measurement_device_type 'Stoe IPDS 2'
_diffrn_measurement_method 'rotation method'
_diffrn_radiation_type MoK\a
_diffrn_radiation_wavelength 0.71073
_diffrn_reflns_av_R_equivalents 0.0280
_diffrn_reflns_av_unetI/netI 0.0285
_diffrn_reflns_limit_h_max 12
_diffrn_reflns_limit_h_min -12
_diffrn_reflns_limit_k_max 8
_diffrn_reflns_limit_k_min -8
_diffrn_reflns_limit_l_max 19
_diffrn_reflns_limit_l_min -18
_diffrn_reflns_number 5895
_diffrn_reflns_theta_full 25.242
_diffrn_reflns_theta_max 26.495
_diffrn_reflns_theta_min 2.109
_diffrn_source 'sealed X-ray tube, 12 x 0.4 mm long-fine focus'
_exptl_absorpt_coefficient_mu 0.192
_exptl_absorpt_correction_T_max 0.9401
_exptl_absorpt_correction_T_min 0.8794
_exptl_absorpt_correction_type integration
_exptl_absorpt_process_details
;
(X-RED32; Stoe & Cie, 2002)
;
_exptl_crystal_colour orange
_exptl_crystal_density_diffrn 1.142
_exptl_crystal_description prism
_exptl_crystal_F_000 384
_exptl_crystal_size_max 0.740
_exptl_crystal_size_mid 0.650
_exptl_crystal_size_min 0.480
_refine_diff_density_max 0.276
_refine_diff_density_min -0.219
_refine_ls_extinction_method none
_refine_ls_goodness_of_fit_ref 1.003
_refine_ls_hydrogen_treatment constr
_refine_ls_matrix_type full
_refine_ls_number_parameters 145
_refine_ls_number_reflns 2300
_refine_ls_number_restraints 0
_refine_ls_restrained_S_all 1.003
_refine_ls_R_factor_all 0.0923
_refine_ls_R_factor_gt 0.0531
_refine_ls_shift/su_max 0.000
_refine_ls_shift/su_mean 0.000
_refine_ls_structure_factor_coef Fsqd
_refine_ls_weighting_details 'w=1/[\s^2^(Fo^2^)+(0.0964P)^2^] where P=(Fo^2^+2Fc^2^)/3'
_refine_ls_weighting_scheme calc
_refine_ls_wR_factor_gt 0.1523
_refine_ls_wR_factor_ref 0.1681
_reflns_number_gt 1298
_reflns_number_total 2300
_reflns_threshold_expression 'I > 2\s(I)'
_cod_data_source_file xu5948sup1.cif
_cod_data_source_block I
_cod_database_code 2242763
_shelx_space_group_comment
;
The symmetry employed for this shelxl refinement is uniquely defined
by the following loop, which should always be used as a source of
symmetry information in preference to the above space-group names.
They are only intended as comments.
;

loop_
_symmetry_equiv_pos_as_xyz
'x, y, z'
'-x, y+1/2, -z'
'-x, -y, -z'
'x, -y-1/2, z'

loop_
_atom_site_type_symbol
_atom_site_label
_atom_site_fract_x
_atom_site_fract_y
_atom_site_fract_z
_atom_site_U_iso_or_equiv
_atom_site_adp_type
_atom_site_calc_flag
_atom_site_occupancy
C C1 0.2129(4) 0.250000 0.2502(2) 0.0799(9) Uani d 1
H H1A 0.122313 0.250000 0.272431 0.120 Uiso d 1
H H1B 0.223846 0.361862 0.215178 0.120 Uiso d 1
C C2 0.3181(3) 0.250000 0.3253(2) 0.0633(8) Uani d 1
C C3 0.2795(3) 0.250000 0.4107(2) 0.0703(9) Uani d 1
H H3 0.185649 0.250000 0.420637 0.084 Uiso calc 1
C C4 0.3723(3) 0.250000 0.4806(2) 0.0700(9) Uani d 1
H H4 0.340566 0.250000 0.536544 0.084 Uiso calc 1
C C5 0.5133(3) 0.250000 0.46997(18) 0.0556(7) Uani d 1
C C6 0.5560(3) 0.250000 0.38600(19) 0.0600(7) Uani d 1
H H6 0.649961 0.250000 0.376348 0.072 Uiso calc 1
C C7 0.4596(3) 0.250000 0.3165(2) 0.0639(8) Uani d 1
C C8 0.5942(3) 0.250000 0.61807(19) 0.0568(7) Uani d 1
H H8 0.502444 0.250000 0.632881 0.068 Uiso calc 1
C C9 0.7006(3) 0.250000 0.68668(18) 0.0521(7) Uani d 1
C C10 0.6637(3) 0.250000 0.77307(19) 0.0566(7) Uani d 1
H H10 0.570247 0.250000 0.784241 0.068 Uiso calc 1
C C11 0.7595(3) 0.250000 0.84146(18) 0.0571(7) Uani d 1
C C12 0.8995(3) 0.250000 0.82148(19) 0.0620(8) Uani d 1
H H12 0.966318 0.250000 0.867572 0.074 Uiso calc 1
C C13 0.9445(3) 0.250000 0.7374(2) 0.0590(7) Uani d 1
C C14 0.8423(3) 0.250000 0.66939(18) 0.0551(7) Uani d 1
C C15 1.0991(3) 0.250000 0.7198(2) 0.0722(9) Uani d 1
C C16 1.1330(2) 0.0710(4) 0.6677(2) 0.0980(10) Uani d 1
H H16A 1.076649 0.068596 0.614163 0.147 Uiso calc 1
H H16B 1.228999 0.073060 0.655013 0.147 Uiso calc 1
H H16C 1.114737 -0.040681 0.701290 0.147 Uiso calc 1
C C17 1.1899(4) 0.250000 0.8041(3) 0.1274(18) Uani d 1
H H17A 1.285592 0.250000 0.790824 0.191 Uiso d 1
H H17C 1.170713 0.138138 0.837395 0.191 Uiso d 1
C C18 0.7224(3) 0.250000 0.9368(2) 0.0753(9) Uani d 1
C C19 0.7730(5) 0.4303(8) 0.9793(2) 0.176(2) Uani d 1
H H19A 0.734855 0.537623 0.947277 0.264 Uiso calc 1
H H19B 0.744536 0.434730 1.037976 0.264 Uiso calc 1
H H19C 0.872234 0.434730 0.979833 0.264 Uiso calc 1
C C20 0.5646(4) 0.250000 0.9437(3) 0.1131(15) Uani d 1
H H20A 0.525969 0.136290 0.917256 0.170 Uiso d 1
H H20B 0.543785 0.250000 1.003968 0.170 Uiso d 1
Cl Cl1 0.52181(11) 0.250000 0.21237(6) 0.1032(4) Uani d 1
N N1 0.6191(2) 0.250000 0.53735(15) 0.0599(6) Uani d 1
O O1 0.8791(2) 0.250000 0.58613(13) 0.0748(6) Uani d 1
H H1 0.809294 0.250000 0.553116 0.112 Uiso calc 1

loop_
_atom_site_aniso_label
_atom_site_aniso_U_11
_atom_site_aniso_U_22
_atom_site_aniso_U_33
_atom_site_aniso_U_12
_atom_site_aniso_U_13
_atom_site_aniso_U_23
C1 0.088(2) 0.066(2) 0.083(2) 0.000 -0.0157(18) 0.000
C2 0.0734(18) 0.0410(17) 0.0749(19) 0.000 -0.0011(15) 0.000
C3 0.0559(16) 0.077(2) 0.077(2) 0.000 0.0003(16) 0.000
C4 0.0621(17) 0.086(2) 0.0633(18) 0.000 0.0113(15) 0.000
C5 0.0611(16) 0.0480(17) 0.0576(16) 0.000 0.0032(13) 0.000
C6 0.0630(16) 0.0543(18) 0.0631(17) 0.000 0.0085(14) 0.000
C7 0.0786(19) 0.0547(19) 0.0587(16) 0.000 0.0068(15) 0.000
C8 0.0531(14) 0.0530(18) 0.0649(17) 0.000 0.0079(13) 0.000
C9 0.0527(14) 0.0458(16) 0.0582(15) 0.000 0.0074(13) 0.000
C10 0.0546(15) 0.0551(18) 0.0616(16) 0.000 0.0165(14) 0.000
C11 0.0642(16) 0.0530(18) 0.0550(15) 0.000 0.0112(14) 0.000
C12 0.0595(16) 0.065(2) 0.0611(17) 0.000 0.0016(13) 0.000
C13 0.0554(15) 0.0556(18) 0.0669(17) 0.000 0.0113(14) 0.000
C14 0.0574(15) 0.0524(17) 0.0566(16) 0.000 0.0128(13) 0.000
C15 0.0519(16) 0.082(2) 0.083(2) 0.000 0.0124(15) 0.000
C16 0.0684(14) 0.090(2) 0.139(2) 0.0156(13) 0.0353(16) -0.0004(17)
C17 0.0520(18) 0.219(6) 0.110(3) 0.000 -0.002(2) 0.000
C18 0.079(2) 0.091(3) 0.0563(17) 0.000 0.0149(16) 0.000
C19 0.204(4) 0.235(5) 0.095(2) -0.106(4) 0.061(3) -0.087(3)
C20 0.102(3) 0.168(4) 0.073(2) 0.000 0.036(2) 0.000
Cl1 0.1117(8) 0.1390(10) 0.0595(5) 0.000 0.0104(5) 0.000
N1 0.0608(13) 0.0617(16) 0.0578(14) 0.000 0.0075(11) 0.000
O1 0.0613(11) 0.1072(18) 0.0574(12) 0.000 0.0166(10) 0.000

loop_
_atom_type_symbol
_atom_type_description
_atom_type_scat_dispersion_real
_atom_type_scat_dispersion_imag
_atom_type_scat_source
C C 0.0033 0.0016 'International Tables Vol C Tables 4.2.6.8 and 6.1.1.4'
H H 0.0000 0.0000 'International Tables Vol C Tables 4.2.6.8 and 6.1.1.4'
Cl Cl 0.1484 0.1585 'International Tables Vol C Tables 4.2.6.8 and 6.1.1.4'
N N 0.0061 0.0033 'International Tables Vol C Tables 4.2.6.8 and 6.1.1.4'
O O 0.0106 0.0060 'International Tables Vol C Tables 4.2.6.8 and 6.1.1.4'

loop_
_geom_angle_atom_site_label_1
_geom_angle_atom_site_label_2
_geom_angle_atom_site_label_3
_geom_angle_site_symmetry_1
_geom_angle_site_symmetry_3
_geom_angle
C2 C1 H1A . . 108.6
C2 C1 H1B . . 109.9
H1A C1 H1B . . 109.5
C2 C1 H1B . 4_565 109.91(9)
H1A C1 H1B . 4_565 109.5
H1B C1 H1B . 4_565 109.5
C7 C2 C3 . . 114.6(3)
C7 C2 C1 . . 123.8(3)
C3 C2 C1 . . 121.5(3)
C4 C3 C2 . . 123.1(3)
C4 C3 H3 . . 118.4
C2 C3 H3 . . 118.4
C3 C4 C5 . . 121.1(3)
C3 C4 H4 . . 119.5
C5 C4 H4 . . 119.5
C6 C5 C4 . . 117.6(3)
C6 C5 N1 . . 116.2(2)
C4 C5 N1 . . 126.1(2)
C7 C6 C5 . . 120.0(3)
C7 C6 H6 . . 120.0
C5 C6 H6 . . 120.0
C6 C7 C2 . . 123.6(3)
C6 C7 Cl1 . . 117.2(2)
C2 C7 Cl1 . . 119.2(3)
N1 C8 C9 . . 123.2(2)
N1 C8 H8 . . 118.4
C9 C8 H8 . . 118.4
C10 C9 C14 . . 119.1(3)
C10 C9 C8 . . 119.2(2)
C14 C9 C8 . . 121.7(2)
C11 C10 C9 . . 122.3(2)
C11 C10 H10 . . 118.9
C9 C10 H10 . . 118.9
C10 C11 C12 . . 116.9(2)
C10 C11 C18 . . 123.5(2)
C12 C11 C18 . . 119.6(3)
C13 C12 C11 . . 124.2(3)
C13 C12 H12 . . 117.9
C11 C12 H12 . . 117.9
C12 C13 C14 . . 116.8(2)
C12 C13 C15 . . 121.8(3)
C14 C13 C15 . . 121.5(3)
O1 C14 C13 . . 119.7(2)
O1 C14 C9 . . 119.5(3)
C13 C14 C9 . . 120.8(2)
C17 C15 C16 . . 108.31(19)
C17 C15 C16 . 4_565 108.3(2)
C16 C15 C16 . 4_565 109.7(3)
C17 C15 C13 . . 111.6(3)
C16 C15 C13 . . 109.45(18)
C16 C15 C13 4_565 . 109.45(18)
C15 C16 H16A . . 109.5
C15 C16 H16B . . 109.5
H16A C16 H16B . . 109.5
C15 C16 H16C . . 109.5
H16A C16 H16C . . 109.5
H16B C16 H16C . . 109.5
C15 C17 H17A . . 109.4
C15 C17 H17C . . 109.5
H17A C17 H17C . . 109.5
C15 C17 H17C . 4_565 109.48(8)
H17A C17 H17C . 4_565 109.5
H17C C17 H17C . 4_565 109.5
C19 C18 C19 4_565 . 115.8(5)
C19 C18 C11 4_565 . 109.23(18)
C19 C18 C11 . . 109.23(18)
C19 C18 C20 4_565 . 105.8(2)
C19 C18 C20 . . 105.8(2)
C11 C18 C20 . . 110.9(3)
C18 C19 H19A . . 109.5
C18 C19 H19B . . 109.5
H19A C19 H19B . . 109.5
C18 C19 H19C . . 109.5
H19A C19 H19C . . 109.5
H19B C19 H19C . . 109.5
C18 C20 H20A . . 109.5
C18 C20 H20B . . 109.4
H20A C20 H20B . . 108.1
C18 C20 H20A . 4_565 109.49(9)
H20A C20 H20A . 4_565 112.2
H20B C20 H20A . 4_565 108.1
C8 N1 C5 . . 122.8(2)
C14 O1 H1 . . 109.5

loop_
_geom_bond_atom_site_label_1
_geom_bond_atom_site_label_2
_geom_bond_site_symmetry_2
_geom_bond_distance
C1 C2 . 1.494(5)
C1 H1A . 0.9600
C1 H1B . 0.9600
C1 H1B 4_565 0.9600
C2 C7 . 1.383(4)
C2 C3 . 1.387(4)
C3 C4 . 1.359(4)
C3 H3 . 0.9300
C4 C5 . 1.383(4)
C4 H4 . 0.9300
C5 C6 . 1.379(4)
C5 N1 . 1.412(4)
C6 C7 . 1.376(4)
C6 H6 . 0.9300
C7 Cl1 . 1.744(3)
C8 N1 . 1.278(4)
C8 C9 . 1.429(4)
C8 H8 . 0.9300
C9 C10 . 1.396(4)
C9 C14 . 1.412(3)
C10 C11 . 1.360(4)
C10 H10 . 0.9300
C11 C12 . 1.407(4)
C11 C18 . 1.530(4)
C12 C13 . 1.389(4)
C12 H12 . 0.9300
C13 C14 . 1.395(4)
C13 C15 . 1.536(4)
C14 O1 . 1.349(3)
C15 C17 . 1.523(5)
C15 C16 . 1.534(3)
C15 C16 4_565 1.534(3)
C16 H16A . 0.9600
C16 H16B . 0.9600
C16 H16C . 0.9600
C17 H17A . 0.9600
C17 H17C . 0.9600
C17 H17C 4_565 0.9600
C18 C19 4_565 1.491(4)
C18 C19 . 1.491(4)
C18 C20 . 1.537(5)
C19 H19A . 0.9600
C19 H19B . 0.9600
C19 H19C . 0.9600
C20 H20A . 0.9600
C20 H20B . 0.9595
C20 H20A 4_565 0.9600
O1 H1 . 0.8200

loop_
_geom_hbond_atom_site_label_D
_geom_hbond_atom_site_label_H
_geom_hbond_atom_site_label_A
_geom_hbond_site_symmetry_A
_geom_hbond_distance_DH
_geom_hbond_distance_HA
_geom_hbond_distance_DA
_geom_hbond_angle_DHA
_geom_hbond_publ_flag
O1 H1 N1 . 0.82 1.84 2.582(3) 149.4 yes
C1 H1B Cg1 2_656 0.96 2.77 3.5072(4) 134 yes

loop_
_geom_torsion_atom_site_label_1
_geom_torsion_atom_site_label_2
_geom_torsion_atom_site_label_3
_geom_torsion_atom_site_label_4
_geom_torsion_site_symmetry_4
_geom_torsion
C7 C2 C3 C4 . 0.0000(10)
C1 C2 C3 C4 . 180.0000(10)
C2 C3 C4 C5 . 0.0000(10)
C3 C4 C5 C6 . 0.0000(10)
C3 C4 C5 N1 . 180.0000(10)
C4 C5 C6 C7 . 0.0000(10)
N1 C5 C6 C7 . 180.0000(10)
C5 C6 C7 C2 . 0.0000(10)
C5 C6 C7 Cl1 . 180.0000(10)
C3 C2 C7 C6 . 0.0000(10)
C1 C2 C7 C6 . 180.000000
C3 C2 C7 Cl1 . 180.000000
C1 C2 C7 Cl1 . 0.0000(10)
N1 C8 C9 C10 . 180.0000(10)
N1 C8 C9 C14 . 0.0000(10)
C14 C9 C10 C11 . 0.0000(10)
C8 C9 C10 C11 . 180.0000(10)
C9 C10 C11 C12 . 0.0000(10)
C9 C10 C11 C18 . 180.0000(10)
C10 C11 C12 C13 . 0.000(2)
C18 C11 C12 C13 . 180.0000(10)
C11 C12 C13 C14 . 0.0000(10)
C11 C12 C13 C15 . 180.0000(10)
C12 C13 C14 O1 . 180.0000(10)
C15 C13 C14 O1 . 0.0000(10)
C12 C13 C14 C9 . 0.0000(10)
C15 C13 C14 C9 . 180.0000(10)
C10 C9 C14 O1 . 180.0000(10)
C8 C9 C14 O1 . 0.0000(10)
C10 C9 C14 C13 . 0.0000(10)
C8 C9 C14 C13 . 180.0000(10)
C12 C13 C15 C17 . 0.0000(10)
C14 C13 C15 C17 . 180.0000(10)
C12 C13 C15 C16 . 119.9(2)
C14 C13 C15 C16 . -60.1(2)
C12 C13 C15 C16 4_565 -119.9(2)
C14 C13 C15 C16 4_565 60.1(2)
C10 C11 C18 C19 4_565 116.2(3)
C12 C11 C18 C19 4_565 -63.8(3)
C10 C11 C18 C19 . -116.2(3)
C12 C11 C18 C19 . 63.8(3)
C10 C11 C18 C20 . 0.000(2)
C12 C11 C18 C20 . 180.0000(10)
C9 C8 N1 C5 . 180.0000(10)
C6 C5 N1 C8 . 180.0000(10)
C4 C5 N1 C8 . 0.0000(10)

_cod_database_fobs_code 2242763
